data_7003681
loop_
_publ_author_name
'Padmanabhan, M.'
'Joseph, James C.'
'Thirumurugan, A.'
'Rao, C. N. R.'

_publ_section_title
;
 Maleate--fumarate conversion and other novel aspects of the reaction
 of a Co(ii) maleate with pyridine and bipyridine
;
_journal_issue 21
_journal_name_full 'Dalton Transactions'
_journal_page_first 2809
_journal_page_last 2811
_journal_paper_doi 10.1039/b718623a
_journal_year 2008
_chemical_formula_sum 'C9 H9 N O4'
_chemical_formula_weight 195.17
_chemical_name_systematic
;
?
;
_space_group_IT_number 19
_symmetry_cell_setting orthorhombic
_symmetry_space_group_name_Hall 'P 2ac 2ab'
_symmetry_space_group_name_H-M 'P 21 21 21'
_atom_sites_solution_hydrogens geom
_atom_sites_solution_primary direct
_atom_sites_solution_secondary difmap
_audit_creation_method SHELXL-97
_cell_angle_alpha 90.00
_cell_angle_beta 90.00
_cell_angle_gamma 90.00
_cell_formula_units_Z 4
_cell_length_a 7.7396(4)
_cell_length_b 7.7859(4)
_cell_length_c 14.9927(8)
_cell_measurement_temperature 571(2)
_cell_volume 903.46(8)
_computing_cell_refinement 'siemans XSCANS'
_computing_data_collection 'siemans XSCANS'
_computing_data_reduction 'siemans SHELXTL'
_computing_molecular_graphics DIAMOND
_computing_publication_material 'siemans SHELXTL'
_computing_structure_refinement 'SHELXL-97 (Sheldrick, 1997)'
_computing_structure_solution 'SHELXL-97 (Sheldrick, 1997)'
_diffrn_ambient_temperature 293(2)
_diffrn_measured_fraction_theta_full 0.996
_diffrn_measured_fraction_theta_max 0.996
_diffrn_measurement_device_type 'Siemens SMART-CCD'
_diffrn_measurement_method 'w scans'
_diffrn_radiation_monochromator graphite
_diffrn_radiation_source 'fine-focus sealed tube'
_diffrn_radiation_type MoK\a
_diffrn_radiation_wavelength 0.71073
_diffrn_reflns_av_R_equivalents 0.0211
_diffrn_reflns_av_sigmaI/netI 0.0226
_diffrn_reflns_limit_h_max 8
_diffrn_reflns_limit_h_min -7
_diffrn_reflns_limit_k_max 8
_diffrn_reflns_limit_k_min -8
_diffrn_reflns_limit_l_max 15
_diffrn_reflns_limit_l_min -16
_diffrn_reflns_number 3773
_diffrn_reflns_theta_full 23.27
_diffrn_reflns_theta_max 23.27
_diffrn_reflns_theta_min 2.72
_exptl_absorpt_coefficient_mu 0.115
_exptl_absorpt_correction_T_max 0.980000
_exptl_absorpt_correction_T_min 0.968000
_exptl_absorpt_correction_type empirical
_exptl_absorpt_process_details SADABS
_exptl_crystal_colour colourless
_exptl_crystal_density_diffrn 1.435
_exptl_crystal_density_method 'not measured'
_exptl_crystal_description rod
_exptl_crystal_F_000 408
_exptl_crystal_size_max 0.28
_exptl_crystal_size_mid 0.22
_exptl_crystal_size_min 0.18
_refine_diff_density_max 0.098
_refine_diff_density_min -0.165
_refine_diff_density_rms 0.035
_refine_ls_extinction_method none
_refine_ls_goodness_of_fit_ref 1.061
_refine_ls_hydrogen_treatment riding
_refine_ls_matrix_type full
_refine_ls_number_parameters 127
_refine_ls_number_reflns 1302
_refine_ls_number_restraints 0
_refine_ls_restrained_S_all 1.061
_refine_ls_R_factor_all 0.0287
_refine_ls_R_factor_gt 0.0271
_refine_ls_shift/su_max 0.000
_refine_ls_shift/su_mean 0.000
_refine_ls_structure_factor_coef Fsqd
_refine_ls_weighting_details 'calc w=1/[\s^2^(Fo^2^)+(0.0548P)^2^+0.0041P] where P=(Fo^2^+2Fc^2^)/3'
_refine_ls_weighting_scheme calc
_refine_ls_wR_factor_gt 0.0733
_refine_ls_wR_factor_ref 0.0743
_reflns_number_gt 1245
_reflns_number_total 1302
_reflns_threshold_expression >2sigma(I)
_cod_data_source_file b718623a.txt
_cod_data_source_block compound4
_cod_depositor_comments
;
The following automatic conversions were performed:
'_symmetry_cell_setting' value 'Orthorhombic' changed to 'orthorhombic'
according to '/home/saulius/struct/CIF-dictionaries/cif_core.dic'
dictionary named 'cif_core.dic' version 2.4.1 from 2010-06-29.

Automatic conversion script
Id: cif_fix_enum 1527 2010-12-29 10:47:43Z saulius 
;
_cod_original_sg_symbol_H-M P2(1)2(1)2(1)
_cod_database_code 7003681

loop_
_symmetry_equiv_pos_as_xyz
'x, y, z'
'-x+1/2, -y, z+1/2'
'-x, y+1/2, -z+1/2'
'x+1/2, -y+1/2, -z'

loop_
_atom_site_label
_atom_site_type_symbol
_atom_site_fract_x
_atom_site_fract_y
_atom_site_fract_z
_atom_site_U_iso_or_equiv
_atom_site_adp_type
_atom_site_occupancy
_atom_site_symmetry_multiplicity
_atom_site_calc_flag
_atom_site_refinement_flags
_atom_site_disorder_assembly
_atom_site_disorder_group
C1 C 0.4194(2) 0.67589(19) 0.59209(10) 0.0374(4) Uani 1 1 d . . .
C2 C 0.4324(2) 0.49274(19) 0.56013(10) 0.0365(4) Uani 1 1 d . . .
H2A H 0.5450 0.4749 0.5332 0.044 Uiso 1 1 calc R . .
H2B H 0.3456 0.4729 0.5146 0.044 Uiso 1 1 calc R . .
C3 C 0.40750(19) 0.36347(19) 0.63550(10) 0.0329(4) Uani 1 1 d . . .
H3 H 0.4918 0.3901 0.6823 0.040 Uiso 1 1 calc R . .
C4 C 0.4449(2) 0.18022(19) 0.60157(9) 0.0360(4) Uani 1 1 d . . .
C11 C 0.0908(2) 0.3689(2) 0.62300(11) 0.0480(5) Uani 1 1 d . . .
H11 H 0.1037 0.3549 0.5618 0.058 Uiso 1 1 calc R . .
C12 C -0.0701(2) 0.3782(3) 0.65862(14) 0.0613(5) Uani 1 1 d . . .
H12 H -0.1667 0.3707 0.6219 0.074 Uiso 1 1 calc R . .
C13 C -0.0901(2) 0.3986(3) 0.74878(14) 0.0629(5) Uani 1 1 d . . .
H13 H -0.1996 0.4045 0.7741 0.075 Uiso 1 1 calc R . .
C14 C 0.0545(3) 0.4100(3) 0.80077(12) 0.0637(6) Uani 1 1 d . . .
H14 H 0.0435 0.4240 0.8621 0.076 Uiso 1 1 calc R . .
C15 C 0.2153(2) 0.4010(2) 0.76318(11) 0.0470(4) Uani 1 1 d . . .
H15 H 0.3132 0.4097 0.7989 0.056 Uiso 1 1 calc R . .
N1 N 0.23154(15) 0.37967(16) 0.67489(8) 0.0325(3) Uani 1 1 d . . .
O1 O 0.44441(18) 0.71578(16) 0.66913(8) 0.0556(4) Uani 1 1 d . . .
O2 O 0.37734(18) 0.78326(15) 0.52934(8) 0.0590(4) Uani 1 1 d . . .
H2 H 0.3719 0.8806 0.5500 0.088 Uiso 1 1 calc R . .
O3 O 0.59925(16) 0.14804(15) 0.58857(8) 0.0487(3) Uani 1 1 d . . .
O4 O 0.31751(18) 0.08468(15) 0.58623(9) 0.0558(4) Uani 1 1 d . . .

loop_
_atom_site_aniso_label
_atom_site_aniso_U_11
_atom_site_aniso_U_22
_atom_site_aniso_U_33
_atom_site_aniso_U_23
_atom_site_aniso_U_13
_atom_site_aniso_U_12
C1 0.0389(8) 0.0319(8) 0.0414(9) -0.0015(7) 0.0049(7) -0.0042(7)
C2 0.0422(9) 0.0299(8) 0.0374(8) -0.0006(6) 0.0051(7) 0.0003(7)
C3 0.0308(8) 0.0328(9) 0.0352(8) -0.0004(6) 0.0008(6) 0.0008(6)
C4 0.0459(10) 0.0295(8) 0.0327(8) 0.0042(6) 0.0029(7) 0.0049(8)
C11 0.0399(10) 0.0637(12) 0.0405(9) -0.0104(8) -0.0043(7) 0.0001(9)
C12 0.0372(10) 0.0828(14) 0.0640(12) -0.0105(10) -0.0013(9) -0.0053(10)
C13 0.0462(10) 0.0730(13) 0.0695(13) -0.0103(11) 0.0206(11) -0.0066(10)
C14 0.0665(14) 0.0861(15) 0.0385(10) -0.0090(10) 0.0156(9) 0.0012(12)
C15 0.0525(10) 0.0575(11) 0.0311(9) -0.0042(8) 0.0013(8) 0.0013(9)
N1 0.0361(7) 0.0286(6) 0.0328(6) -0.0013(5) 0.0011(5) -0.0015(5)
O1 0.0791(9) 0.0412(7) 0.0465(7) -0.0080(5) -0.0028(6) -0.0063(7)
O2 0.0947(10) 0.0289(6) 0.0534(7) 0.0000(5) -0.0062(7) 0.0040(6)
O3 0.0439(7) 0.0474(7) 0.0547(7) -0.0052(6) 0.0048(5) 0.0112(6)
O4 0.0557(8) 0.0290(6) 0.0825(9) -0.0071(6) 0.0073(7) -0.0019(6)

loop_
_atom_type_symbol
_atom_type_description
_atom_type_scat_dispersion_real
_atom_type_scat_dispersion_imag
_atom_type_scat_source
C C 0.0033 0.0016 'International Tables Vol C Tables 4.2.6.8 and 6.1.1.4'
H H 0.0000 0.0000 'International Tables Vol C Tables 4.2.6.8 and 6.1.1.4'
N N 0.0061 0.0033 'International Tables Vol C Tables 4.2.6.8 and 6.1.1.4'
O O 0.0106 0.0060 'International Tables Vol C Tables 4.2.6.8 and 6.1.1.4'

loop_
_geom_angle_atom_site_label_1
_geom_angle_atom_site_label_2
_geom_angle_atom_site_label_3
_geom_angle
_geom_angle_site_symmetry_1
_geom_angle_site_symmetry_3
_geom_angle_publ_flag
O1 C1 O2 124.41(15) . . ?
O1 C1 C2 122.32(14) . . ?
O2 C1 C2 113.27(13) . . ?
C1 C2 C3 112.34(12) . . ?
N1 C3 C2 110.70(12) . . ?
N1 C3 C4 112.38(12) . . ?
C2 C3 C4 110.02(12) . . ?
O3 C4 O4 127.56(15) . . ?
O3 C4 C3 114.91(14) . . ?
O4 C4 C3 117.42(14) . . ?
N1 C11 C12 120.91(16) . . ?
C11 C12 C13 119.86(19) . . ?
C14 C13 C12 118.57(18) . . ?
C13 C14 C15 120.43(17) . . ?
N1 C15 C14 119.92(17) . . ?
C15 N1 C11 120.30(14) . . ?
C15 N1 C3 119.21(14) . . ?
C11 N1 C3 120.47(13) . . ?

loop_
_geom_bond_atom_site_label_1
_geom_bond_atom_site_label_2
_geom_bond_distance
_geom_bond_site_symmetry_2
_geom_bond_publ_flag
C1 O1 1.2117(19) . ?
C1 O2 1.2999(19) . ?
C1 C2 1.508(2) . ?
C2 C3 1.525(2) . ?
C3 N1 1.4897(19) . ?
C3 C4 1.542(2) . ?
C4 O3 1.236(2) . ?
C4 O4 1.257(2) . ?
C11 N1 1.341(2) . ?
C11 C12 1.357(3) . ?
C12 C13 1.370(3) . ?
C13 C14 1.366(3) . ?
C14 C15 1.368(3) . ?
C15 N1 1.340(2) . ?
